data_4104976
loop_
_publ_author_name
'Ann M. Chippindale'
'Simon J. Hibble'

_publ_contact_author_address
;                                                                               
School of Chemistry                                                             
University of Reading                                                           
Whiteknights                                                                    
Reading                                                                         
Berks RG6 6AD                                                                   
;
_publ_contact_author_email a.m.chippindale@rdg.ac.uk
_publ_contact_author_fax '0118 378 6331'
_publ_contact_author_name 'Ann Chippindale'
_publ_contact_author_phone '0118 378 8448'
_publ_section_title
;
 Helices, Chirality and Interpenetration: the Versatility and Remarkable
 Interconversion of Silver-Copper Cyanide Frameworks
;
_journal_name_full 'Journal of the American Chemical Society'
_journal_page_first 12736
_journal_page_last 12744
_journal_paper_doi 10.1021/ja903841e
_journal_volume 131
_journal_year 2009
_chemical_absolute_configuration ad
_chemical_compound_source
;
?
;
_chemical_formula_moiety ' C9 Ag3 Cu3 N9, 3(Cs) '
_chemical_formula_sum 'C9 Ag3 Cs3 Cu3 N9'
_chemical_formula_weight 1147.17
_chemical_name_systematic
;                                                                               
caesium copper(I) silver(I) cyanide, CsAgCu(CN)3           
;
_space_group_IT_number 178
_symmetry_cell_setting hexagonal
_symmetry_space_group_name_Hall 'P 61 2 (0 0 5)'
_symmetry_space_group_name_H-M 'P 61 2 2'
_atom_sites_solution_primary direct
_atom_sites_solution_secondary difmap
_audit_creation_date 05-06-05
_audit_creation_method CRYSTALS_ver_12-03-99
_audit_update_record
;
2009-05-05 # Formatted by publCIF
;
_cell_angle_alpha 90
_cell_angle_beta 90
_cell_angle_gamma 120
_cell_formula_units_Z 2
_cell_length_a 7.2298(3)
_cell_length_b 7.2298(3)
_cell_length_c 24.6254(8)
_cell_measurement_reflns_used 559
_cell_measurement_temperature 150(2)
_cell_measurement_theta_max 27
_cell_measurement_theta_min 5
_cell_volume 1114.72(7)
_computing_cell_refinement
; 
 Denzo/Scalepack (Otwinowski & Minor, 1996) 
;
_computing_data_collection
; 
 COLLECT (Nonius BV, 1997) 
;
_computing_data_reduction
; 
 Denzo/Scalepack (Otwinowski & Minor, 1996) 
;
_computing_molecular_graphics
; 
 CAMERON (Watkin et al 1996) 
;
_computing_publication_material
; 
 CRYSTALS (Watkin et al 2001) 
;
_computing_structure_refinement
; 
 CRYSTALS (Watkin et al 2001) 
;
_computing_structure_solution
; 
 SIR97 (Altomare et al, 1999) 
;
_diffrn_ambient_temperature 150(2)
_diffrn_measured_fraction_theta_full 0.984
_diffrn_measured_fraction_theta_max 0.979
_diffrn_measurement_device_type
; 
Nonius Kappa CCD 
;
_diffrn_measurement_method \w
_diffrn_radiation_monochromator graphite
_diffrn_radiation_type 'Mo K\a'
_diffrn_radiation_wavelength 0.71073
_diffrn_reflns_av_R_equivalents 0.010
_diffrn_reflns_limit_h_max 9
_diffrn_reflns_limit_h_min -9
_diffrn_reflns_limit_k_max 9
_diffrn_reflns_limit_k_min -9
_diffrn_reflns_limit_l_max 31
_diffrn_reflns_limit_l_min -30
_diffrn_reflns_number 852
_diffrn_reflns_theta_full 27.234
_diffrn_reflns_theta_max 27.371
_diffrn_reflns_theta_min 5.267
_diffrn_standards_decay_% 0.00
_diffrn_standards_interval_count 0
_diffrn_standards_interval_time 0
_diffrn_standards_number 0
_exptl_absorpt_coefficient_mu 10.234
_exptl_absorpt_correction_T_max 0.36
_exptl_absorpt_correction_T_min 0.36
_exptl_absorpt_correction_type multi-scan
_exptl_absorpt_process_details
; 
 Denzo/Scalepack (Otwinowski & Minor, 1996) 
;
_exptl_crystal_colour ' colourless '
_exptl_crystal_density_diffrn 3.417
_exptl_crystal_description ' block '
_exptl_crystal_F_000 1020.000
_exptl_crystal_size_max 0.10
_exptl_crystal_size_mid 0.10
_exptl_crystal_size_min 0.10
_refine_diff_density_max 0.81
_refine_diff_density_min -1.01
_refine_ls_abs_structure_details 'Flack, 256 Friedel-pairs'
_refine_ls_abs_structure_Flack 0.01(4)
_refine_ls_extinction_method none
_refine_ls_goodness_of_fit_ref 1.0165
_refine_ls_matrix_type full
_refine_ls_number_parameters 44
_refine_ls_number_reflns 758
_refine_ls_R_factor_all 0.0259
_refine_ls_R_factor_gt 0.0215
_refine_ls_shift/su_max 0.000074
_refine_ls_structure_factor_coef F
_refine_ls_weighting_details
;
Method = Prince modified Chebychev polynomial, (Watkin, 1994) 
 W = [weight] * [1-(deltaF/6*sigmaF)^2]^2 
 
 0.525 0.187 0.309 
;
_refine_ls_weighting_scheme calc
_refine_ls_wR_factor_all 0.0273
_refine_ls_wR_factor_gt 0.0248
_refine_ls_wR_factor_ref 0.0248
_reflns_limit_h_max 0
_reflns_limit_h_min -7
_reflns_limit_k_max 9
_reflns_limit_k_min 0
_reflns_limit_l_max 31
_reflns_limit_l_min 0
_reflns_number_gt 758
_reflns_number_total 840
_reflns_threshold_expression I>3.00u(I)
_cod_data_source_file ja903841e_si_003.cif
_cod_data_source_block CRYSTALS_cif
_cod_original_sg_symbol_Hall 'P 61 2 (0 0 -1)'
_cod_original_sg_symbol_H-M 'P 61 2 2 '
_cod_original_formula_sum ' C9 Ag3 Cs3 Cu3 N9 '
_cod_database_code 4104976

loop_
_symmetry_equiv_pos_as_xyz
x,y,z
x-y,x,z+1/6
-y,x-y,z+1/3
-x,-y,z+1/2
-x+y,-x,z+2/3
y,-x+y,z+5/6
x-y,-y,-z
-y,-x,-z+5/6
-x,-x+y,-z+2/3
-x+y,y,-z+1/2
y,x,-z+1/3
x,x-y,-z+1/6

loop_
_atom_site_label
_atom_site_type_symbol
_atom_site_fract_x
_atom_site_fract_y
_atom_site_fract_z
_atom_site_U_iso_or_equiv
_atom_site_occupancy
_atom_site_adp_type
Cu1 Cu 0.46261(14) 0.23130(7) 0.0833 0.0258 1.0000 Uani
Ag1 Ag 0.89351(9) -0.10649(9) 0.1667 0.0377 1.0000 Uani
Cs1 Cs 0.19105(8) 0.59552(4) 0.0833 0.0286 1.0000 Uani
N1 N 0.6569(7) 0.1267(7) 0.11442(15) 0.0293 1.0000 Uani
N2 N 0.3315(6) 0.0504(7) 0.01980(15) 0.0236 0.5000 Uani
C1 C 0.7360(8) 0.0388(8) 0.13338(18) 0.0286 1.0000 Uani
C2 C 0.3315(6) 0.0504(7) 0.01980(15) 0.0236 0.5000 Uani

loop_
_atom_site_aniso_label
_atom_site_aniso_U_11
_atom_site_aniso_U_22
_atom_site_aniso_U_33
_atom_site_aniso_U_23
_atom_site_aniso_U_13
_atom_site_aniso_U_12
Cu1 0.0331(4) 0.0234(3) 0.0243(4) 0.0019(3) 0.0000 0.0165(2)
Ag1 0.0451(3) 0.0451(3) 0.0397(3) 0.00364(11) -0.00364(11) 0.0351(3)
Cs1 0.0405(3) 0.02925(17) 0.01986(18) 0.00404(13) 0.0000 0.02026(13)
N1 0.035(2) 0.035(2) 0.0259(18) -0.0034(17) -0.0048(17) 0.0236(18)
N2 0.0205(19) 0.023(2) 0.0253(18) 0.0048(15) 0.0005(15) 0.0097(17)
C1 0.030(2) 0.028(3) 0.032(2) -0.0058(18) -0.0056(19) 0.018(2)
C2 0.0205(19) 0.023(2) 0.0253(18) 0.0048(15) 0.0005(15) 0.0097(17)

loop_
_atom_type_symbol
_atom_type_scat_dispersion_real
_atom_type_scat_dispersion_imag
_atom_type_scat_Cromer_Mann_a1
_atom_type_scat_Cromer_Mann_b1
_atom_type_scat_Cromer_Mann_a2
_atom_type_scat_Cromer_Mann_b2
_atom_type_scat_Cromer_Mann_a3
_atom_type_scat_Cromer_Mann_b3
_atom_type_scat_Cromer_Mann_a4
_atom_type_scat_Cromer_Mann_b4
_atom_type_scat_Cromer_Mann_c
_atom_type_scat_source
'C   ' 0.0033 0.0016 2.3100 20.8439 1.0200 10.2075 1.5886 0.5687 0.8650 51.6512 0.2156 International_Tables_Vol_IV_Table_2.2B
'N   ' 0.0061 0.0033 12.2126 0.0057 3.1322 9.8933 2.0125 28.9975 1.1663 0.5826 -11.5290 International_Tables_Vol_IV_Table_2.2B
'Cu  ' 0.3201 1.2651 13.3380 3.5828 7.1676 0.2470 5.6158 11.3966 1.6735 64.8126 1.1910 International_Tables_Vol_IV_Table_2.2B
'Ag  ' -0.8971 1.1015 19.2808 0.6446 16.6885 7.4726 4.8045 24.6605 1.0463 99.8156 5.1790 International_Tables_Vol_IV_Table_2.2B
'Cs  ' -0.3680 2.1192 20.3892 3.5690 19.1062 0.3107 10.6620 24.3879 1.4953 213.9040 3.3352 International_Tables_Vol_IV_Table_2.2B

loop_
_geom_angle_atom_site_label_1
_geom_angle_site_symmetry_1
_geom_angle_atom_site_label_2
_geom_angle_atom_site_label_3
_geom_angle_site_symmetry_3
_geom_angle
_geom_angle_publ_flag
N1 12_555 Cu1 N2 12_555 104.17(16) yes
N1 12_555 Cu1 C2 12_555 104.17(16) yes
N1 12_555 Cu1 N1 . 107.1(3) yes
N2 12_555 Cu1 N1 . 104.73(16) yes
C2 12_555 Cu1 N1 . 104.73(16) yes
N1 12_555 Cu1 N2 . 104.73(16) yes
N2 12_555 Cu1 N2 . 130.3(2) yes
C2 12_555 Cu1 N2 . 130.3(2) yes
N1 . Cu1 N2 . 104.17(16) yes
N1 12_555 Cu1 C2 . 104.73(16) yes
N2 12_555 Cu1 C2 . 130.3(2) yes
C2 12_555 Cu1 C2 . 130.3(2) yes
N1 . Cu1 C2 . 104.17(16) yes
C1 11_645 Ag1 C1 . 177.6(3) yes
Cu1 . N1 C1 . 169.2(5) yes
N2 7_555 N2 Cu1 . 170.85(19) yes
C2 7_555 N2 Cu1 . 170.85(19) yes
Ag1 . C1 N1 . 177.1(5) yes
N2 7_555 C2 Cu1 . 170.85(19) yes
C2 7_555 C2 Cu1 . 170.85(19) yes

loop_
_geom_bond_atom_site_label_1
_geom_bond_atom_site_label_2
_geom_bond_site_symmetry_2
_geom_bond_distance
_geom_bond_publ_flag
Cu1 N1 12_555 2.048(4) yes
Cu1 N2 12_555 1.954(4) yes
Cu1 C2 12_555 1.954(4) yes
Cu1 Cs1 . 3.9948(4) yes
Cu1 N1 . 2.048(4) yes
Cu1 N2 . 1.954(4) yes
Cu1 C2 . 1.954(4) yes
Ag1 C1 11_645 2.066(5) yes
Ag1 C1 . 2.066(5) yes
N1 C1 . 1.145(6) yes
N2 N2 7_555 1.162(8) yes
N2 C2 7_555 1.162(8) yes
C2 C2 7_555 1.162(8) yes
